data_4323344
loop_
_publ_author_name
'Nicholas C. Fletcher'
'F. Richard Keene'
'Heiko Viebrock'
'Alex von Zelewsky'

_publ_section_title
;
 Molecular Architecture of Polynuclear Ruthenium Bipyridyl Complexes with
 Controlled Metal Helicity
;
_journal_name_full 'Inorganic Chemistry'
_journal_page_first 1113
_journal_page_last 1121
_journal_paper_doi 10.1021/ic960948n
_journal_volume 36
_journal_year 1997
_chemical_formula_sum 'C37 H40 N4 O'
_chemical_formula_weight 556.73
_chemical_melting_point 121
_chemical_name_common Chiragen[3]
_chemical_name_systematic
; 
1,3-Bis([4,5]-pinenyl-2,2'-bipyridine)-propane
;
_space_group_IT_number 19
_symmetry_cell_setting orthorhombic
_symmetry_space_group_name_Hall 'P 2ac 2ab'
_symmetry_space_group_name_H-M 'P 21 21 21'
_atom_sites_solution_hydrogens geom
_atom_sites_solution_primary direct
_atom_sites_solution_secondary difmap
_audit_creation_method SHELXL
_cell_angle_alpha 90.00
_cell_angle_beta 90.00
_cell_angle_gamma 90.00
_cell_formula_units_Z 4
_cell_length_a 12.2290(10)
_cell_length_b 12.7900(10)
_cell_length_c 20.2150(10)
_cell_measurement_reflns_used 25
_cell_measurement_temperature 293(2)
_cell_measurement_theta_max 12
_cell_measurement_theta_min 10
_cell_volume 3161.8(4)
_computing_cell_refinement 'Stoe DIF4'
_computing_data_collection 'Stoe DIF4'
_computing_data_reduction 'Stoe REDU4'
_computing_molecular_graphics 'PLATON (SPEK 1993)'
_computing_publication_material 'PLATON (SPEK 1993)'
_computing_structure_refinement 'SHELXL-93 (Sheldrick, 1993)'
_computing_structure_solution 'SHELXS-86 (Sheldrick, 1990)'
_diffrn_ambient_temperature 293(2)
_diffrn_measurement_device 'Stoe AED 4-circle-diffractometer'
_diffrn_measurement_method omega/theta'
_diffrn_radiation_monochromator graphite
_diffrn_radiation_source 'fine-focus sealed tube'
_diffrn_radiation_type MoK\a
_diffrn_radiation_wavelength 0.71073
_diffrn_reflns_av_R_equivalents 0.0000
_diffrn_reflns_av_sigmaI/netI 0.0758
_diffrn_reflns_limit_h_max 14
_diffrn_reflns_limit_h_min 0
_diffrn_reflns_limit_k_max 15
_diffrn_reflns_limit_k_min 0
_diffrn_reflns_limit_l_max 24
_diffrn_reflns_limit_l_min 0
_diffrn_reflns_number 3135
_diffrn_reflns_theta_max 24.99
_diffrn_reflns_theta_min 2.51
_diffrn_standards_decay_% 0
_diffrn_standards_interval_time 60
_diffrn_standards_number 2
_exptl_absorpt_coefficient_mu 0.071
_exptl_absorpt_correction_T_max n/a
_exptl_absorpt_correction_T_min n/a
_exptl_absorpt_correction_type n/a
_exptl_crystal_colour transparent
_exptl_crystal_density_diffrn 1.170
_exptl_crystal_density_meas ?
_exptl_crystal_density_method n/a
_exptl_crystal_description blocks
_exptl_crystal_F_000 1192
_exptl_crystal_size_max 0.646
_exptl_crystal_size_mid 0.570
_exptl_crystal_size_min 0.494
_refine_diff_density_max 0.190
_refine_diff_density_min -0.189
_refine_diff_density_rms 0.039
_refine_ls_abs_structure_details 'Flack H D (1983), Acta Cryst. A39, 876-881'
_refine_ls_abs_structure_Flack -5.76(516)
_refine_ls_extinction_method none
_refine_ls_goodness_of_fit_all 0.937
_refine_ls_goodness_of_fit_obs 1.111
_refine_ls_hydrogen_treatment noref
_refine_ls_matrix_type full
_refine_ls_number_parameters 389
_refine_ls_number_reflns 3135
_refine_ls_number_restraints 0
_refine_ls_restrained_S_all 0.937
_refine_ls_restrained_S_obs 1.111
_refine_ls_R_factor_all 0.1187
_refine_ls_R_factor_obs 0.0554
_refine_ls_shift/esd_max 0.198
_refine_ls_shift/esd_mean 0.020
_refine_ls_structure_factor_coef Fsqd
_refine_ls_weighting_details 'w=1/[\s^2^(Fo^2^)+(0.0615P)^2^+0.0000P] where P=(Fo^2^+2Fc^2^)/3'
_refine_ls_weighting_scheme calc
_refine_ls_wR_factor_all 0.1344
_refine_ls_wR_factor_obs 0.1130
_reflns_number_observed 1757
_reflns_number_total 3135
_reflns_observed_criterion >2sigma(I)
_cod_data_source_file ic960948n.cif
_cod_data_source_block chiragen[3]
_cod_depositor_comments
;
The following automatic conversions were performed:

'_exptl_crystal_density_meas' value 'n/d' was changed to '?' - the
value is perceived as not measured.

Automatic conversion script
Id: cif_fix_values 3008 2015-01-20 13:52:24Z robertas 

The following automatic conversions were performed:

'_refine_ls_weighting_scheme' value 'calc
w=1/[\s^2^(Fo^2^)+(0.0615P)^2^+0.0000P] where P=(Fo^2^+2Fc^2^)/3' was
changed to 'calc'. New tag '_refine_ls_weighting_details' was
created. The value of the new tag was set to
'w=1/[\s^2^(Fo^2^)+(0.0615P)^2^+0.0000P] where P=(Fo^2^+2Fc^2^)/3'.

Automatic conversion script
Id: cif_fix_values 3143 2015-03-26 13:38:13Z robertas 
;
_cod_database_code 4323344

loop_
_symmetry_equiv_pos_as_xyz
'x, y, z'
'-x+1/2, -y, z+1/2'
'-x, y+1/2, -z+1/2'
'x+1/2, -y+1/2, -z'

loop_
_atom_site_aniso_label
_atom_site_aniso_U_11
_atom_site_aniso_U_22
_atom_site_aniso_U_33
_atom_site_aniso_U_23
_atom_site_aniso_U_13
_atom_site_aniso_U_12
N1' 0.084(4) 0.057(3) 0.052(3) -0.006(2) -0.012(3) -0.012(3)
N1 0.055(3) 0.064(3) 0.052(3) -0.009(2) 0.004(2) 0.012(2)
C6' 0.106(5) 0.071(4) 0.058(4) 0.002(4) -0.007(4) -0.027(4)
C5' 0.150(7) 0.075(5) 0.056(4) -0.020(4) 0.012(5) -0.023(6)
C4' 0.128(7) 0.070(4) 0.088(5) -0.027(4) 0.029(5) -0.011(5)
C3' 0.091(5) 0.057(3) 0.081(4) -0.020(3) 0.016(4) 0.003(4)
C2' 0.070(4) 0.047(3) 0.046(3) -0.002(3) 0.011(3) -0.001(3)
C2 0.052(3) 0.046(3) 0.048(3) -0.005(3) 0.000(3) 0.005(3)
C3 0.042(3) 0.048(3) 0.051(3) -0.003(3) 0.003(3) 0.002(3)
C4 0.037(2) 0.035(3) 0.041(3) 0.002(2) 0.004(2) 0.004(2)
C5 0.041(3) 0.049(3) 0.042(3) 0.002(2) 0.000(2) 0.007(3)
C6 0.035(3) 0.068(3) 0.060(3) 0.008(3) 0.004(3) 0.002(3)
C7 0.037(3) 0.041(3) 0.052(3) 0.002(2) 0.004(3) -0.001(2)
C8 0.041(3) 0.045(3) 0.048(3) -0.007(2) 0.000(2) 0.004(2)
C9 0.051(3) 0.043(3) 0.071(3) -0.002(3) -0.007(3) -0.003(3)
C10 0.034(2) 0.052(3) 0.054(3) -0.007(3) -0.001(3) -0.001(2)
C11 0.039(3) 0.050(3) 0.050(3) 0.001(2) 0.001(3) 0.010(2)
C12 0.076(4) 0.060(3) 0.061(3) 0.016(3) 0.000(3) 0.012(3)
C13 0.063(3) 0.089(4) 0.060(3) -0.011(3) -0.012(3) 0.014(4)
C14 0.035(3) 0.058(3) 0.053(3) -0.008(3) -0.003(2) 0.009(3)
C15 0.041(3) 0.051(3) 0.053(3) 0.000(3) 0.005(3) 0.007(2)
N1A' 0.138(5) 0.091(4) 0.062(3) 0.007(3) 0.002(4) -0.042(4)
N1A 0.070(3) 0.063(3) 0.070(3) -0.008(3) -0.017(3) 0.026(3)
C6A' 0.180(9) 0.122(7) 0.070(5) 0.022(5) -0.010(6) -0.059(7)
C5A' 0.296(19) 0.108(8) 0.066(7) 0.007(6) -0.026(9) -0.084(12)
C4A' 0.322(17) 0.071(5) 0.062(6) 0.004(5) -0.061(9) 0.002(10)
C3A' 0.187(8) 0.069(4) 0.073(4) -0.002(4) -0.042(6) 0.024(5)
C2A' 0.116(6) 0.047(3) 0.047(3) -0.004(3) -0.011(4) -0.011(4)
C2A 0.075(4) 0.040(3) 0.063(3) -0.011(3) -0.011(3) 0.015(3)
C3A 0.050(3) 0.041(3) 0.056(3) -0.013(3) 0.002(3) -0.003(3)
C4A 0.037(3) 0.037(3) 0.054(3) -0.009(2) -0.001(2) 0.001(2)
C5A 0.040(3) 0.034(3) 0.063(3) -0.009(2) -0.007(3) 0.004(2)
C6A 0.050(3) 0.068(4) 0.081(4) -0.011(4) 0.002(3) 0.012(3)
C7A 0.038(3) 0.037(2) 0.056(3) -0.010(2) -0.001(3) 0.003(2)
C8A 0.046(3) 0.039(3) 0.059(3) 0.005(3) 0.002(3) 0.008(3)
C9A 0.058(3) 0.037(3) 0.083(4) 0.004(3) 0.013(3) 0.000(3)
C10A 0.038(3) 0.052(3) 0.078(4) -0.002(3) 0.010(3) 0.001(3)
C11A 0.052(3) 0.047(3) 0.051(3) -0.002(3) 0.008(3) 0.006(3)
C12A 0.065(4) 0.060(3) 0.062(3) -0.013(3) 0.008(3) 0.011(3)
C13A 0.075(4) 0.084(4) 0.074(4) 0.016(3) 0.017(3) 0.016(4)
C14A 0.038(3) 0.049(3) 0.064(3) -0.004(2) -0.004(2) 0.003(2)

loop_
_atom_site_label
_atom_site_type_symbol
_atom_site_fract_x
_atom_site_fract_y
_atom_site_fract_z
_atom_site_U_iso_or_equiv
_atom_site_thermal_displace_type
_atom_site_occupancy
_atom_site_calc_flag
_atom_site_refinement_flags
_atom_site_disorder_group
N1' N -0.1095(4) 0.1401(3) 0.5259(2) 0.0645(13) Uani 1 d . .
N1 N 0.1417(3) 0.2188(3) 0.5990(2) 0.0569(12) Uani 1 d . .
C6' C -0.1460(6) 0.0737(5) 0.4790(3) 0.079(2) Uani 1 d . .
H6' H -0.2181(6) 0.0802(5) 0.4651(3) 0.118(13) Uiso 1 calc R .
C5' C -0.0835(7) -0.0021(5) 0.4510(3) 0.094(2) Uani 1 d . .
H5' H -0.1123(7) -0.0451(5) 0.4182(3) 0.118(13) Uiso 1 calc R .
C4' C 0.0218(7) -0.0145(5) 0.4717(3) 0.095(2) Uani 1 d . .
H4' H 0.0653(7) -0.0669(5) 0.4536(3) 0.118(13) Uiso 1 calc R .
C3' C 0.0633(5) 0.0515(4) 0.5197(3) 0.076(2) Uani 1 d . .
H3' H 0.1350(5) 0.0447(4) 0.5344(3) 0.118(13) Uiso 1 calc R .
C2' C -0.0056(5) 0.1291(4) 0.5455(2) 0.0544(14) Uani 1 d . .
C2 C 0.0338(4) 0.2031(4) 0.5966(2) 0.0488(12) Uani 1 d . .
C3 C -0.0377(4) 0.2511(3) 0.6406(2) 0.0470(12) Uani 1 d . .
H3 H -0.1125(4) 0.2391(3) 0.6369(2) 0.051(7) Uiso 1 calc R .
C4 C 0.0007(3) 0.3159(3) 0.6896(2) 0.0379(11) Uani 1 d . .
C5 C 0.1139(3) 0.3334(4) 0.6931(2) 0.0441(11) Uani 1 d . .
C6 C 0.1781(4) 0.2831(4) 0.6465(2) 0.0542(13) Uani 1 d . .
H6 H 0.2531(4) 0.2951(4) 0.6482(2) 0.051(7) Uiso 1 calc R .
C7 C -0.0703(3) 0.3676(3) 0.7414(2) 0.0435(11) Uani 1 d . .
H7 H -0.1063(3) 0.3118(3) 0.7665(2) 0.061(6) Uiso 1 calc R .
C8 C 0.0007(4) 0.4295(4) 0.7902(2) 0.0448(12) Uani 1 d . .
H8 H -0.0394(4) 0.4657(4) 0.8253(2) 0.061(6) Uiso 1 calc R .
C9 C 0.0819(4) 0.4980(4) 0.7508(3) 0.0551(13) Uani 1 d . .
H9B H 0.0548(4) 0.5210(4) 0.7081(3) 0.061(5) Uiso 1 calc R .
H9C H 0.1126(4) 0.5557(4) 0.7758(3) 0.061(5) Uiso 1 calc R .
C10 C 0.1554(4) 0.4000(3) 0.7479(2) 0.0465(12) Uani 1 d . .
H10 H 0.2345(4) 0.4121(3) 0.7491(2) 0.061(6) Uiso 1 calc R .
C11 C 0.1012(4) 0.3643(3) 0.8136(2) 0.0462(12) Uani 1 d . .
C12 C 0.0869(4) 0.2481(4) 0.8267(2) 0.066(2) Uani 1 d . .
H12B H 0.0359(19) 0.2383(4) 0.8623(10) 0.088(5) Uiso 1 calc R .
H12C H 0.1561(7) 0.2181(6) 0.8385(14) 0.088(5) Uiso 1 calc R .
H12D H 0.0596(23) 0.2146(5) 0.7875(5) 0.088(5) Uiso 1 calc R .
C13 C 0.1554(4) 0.4130(4) 0.8747(2) 0.071(2) Uani 1 d . .
H13B H 0.2271(11) 0.3839(18) 0.8803(9) 0.088(5) Uiso 1 calc R .
H13C H 0.1120(14) 0.3982(20) 0.9132(3) 0.088(5) Uiso 1 calc R .
H13D H 0.1609(22) 0.4873(5) 0.8689(7) 0.088(5) Uiso 1 calc R .
C14 C -0.1612(4) 0.4342(4) 0.7090(2) 0.0488(12) Uani 1 d . .
H14B H -0.1268(4) 0.4858(4) 0.6806(2) 0.061(5) Uiso 1 calc R .
H14C H -0.2048(4) 0.3889(4) 0.6810(2) 0.061(5) Uiso 1 calc R .
C15 C -0.2375(3) 0.4910(4) 0.7562(2) 0.0482(12) Uani 1 d . .
H15B H -0.1977(3) 0.5455(4) 0.7792(2) 0.061(5) Uiso 1 calc R .
H15C H -0.2653(3) 0.4422(4) 0.7889(2) 0.061(5) Uiso 1 calc R .
N1A' N -0.4148(5) 0.8091(4) 0.5301(3) 0.097(2) Uani 1 d . .
N1A N -0.6490(4) 0.7588(3) 0.6308(2) 0.0676(13) Uani 1 d . .
C6A' C -0.3839(8) 0.8635(6) 0.4762(4) 0.124(3) Uani 1 d . .
H6A' H -0.3134(8) 0.8542(6) 0.4600(4) 0.188(21) Uiso 1 calc R .
C5A' C -0.4512(12) 0.9314(10) 0.4446(5) 0.157(6) Uani 1 d . .
H5A' H -0.4274(12) 0.9673(10) 0.4072(5) 0.188(21) Uiso 1 calc R .
C4A' C -0.5520(12) 0.9458(8) 0.4679(5) 0.152(5) Uani 1 d . .
H4A' H -0.5982(12) 0.9934(8) 0.4473(5) 0.188(21) Uiso 1 calc R .
C3A' C -0.5895(8) 0.8900(5) 0.5235(3) 0.109(3) Uani 1 d . .
H3A' H -0.6605(8) 0.8973(5) 0.5393(3) 0.188(21) Uiso 1 calc R .
C2A' C -0.5151(6) 0.8237(4) 0.5531(3) 0.070(2) Uani 1 d . .
C2A C -0.5427(5) 0.7666(4) 0.6140(3) 0.0594(14) Uani 1 d . .
C3A C -0.4617(4) 0.7209(3) 0.6527(2) 0.0488(12) Uani 1 d . .
H3A H -0.3891(4) 0.7254(3) 0.6393(2) 0.051(7) Uiso 1 calc R .
C4A C -0.4868(4) 0.6689(4) 0.7108(2) 0.0426(12) Uani 1 d . .
C5A C -0.5967(4) 0.6639(4) 0.7294(2) 0.0458(12) Uani 1 d . .
C6A C -0.6722(4) 0.7091(4) 0.6874(3) 0.066(2) Uani 1 d . .
H6A H -0.7455(4) 0.7047(4) 0.6995(3) 0.051(7) Uiso 1 calc R .
C7A C -0.4025(3) 0.6192(3) 0.7564(2) 0.0436(11) Uani 1 d . .
H7A H -0.3534(3) 0.6747(3) 0.7716(2) 0.061(6) Uiso 1 calc R .
C8A C -0.4595(4) 0.5744(3) 0.8171(2) 0.0481(12) Uani 1 d . .
H8A H -0.4109(4) 0.5409(3) 0.8492(2) 0.061(6) Uiso 1 calc R .
C9A C -0.5579(4) 0.5072(3) 0.7949(3) 0.0595(14) Uani 1 d . .
H9D H -0.5835(4) 0.4580(3) 0.8279(3) 0.061(5) Uiso 1 calc R .
H9E H -0.5488(4) 0.4740(3) 0.7521(3) 0.061(5) Uiso 1 calc R .
C10A C -0.6222(4) 0.6118(4) 0.7930(3) 0.0561(14) Uani 1 d . .
H10A H -0.6998(4) 0.6079(4) 0.8049(3) 0.061(6) Uiso 1 calc R .
C11A C -0.5443(4) 0.6523(3) 0.8473(2) 0.0496(13) Uani 1 d . .
C12A C -0.5170(4) 0.7676(4) 0.8501(2) 0.062(2) Uani 1 d . .
H12E H -0.4614(17) 0.7792(5) 0.8828(10) 0.088(5) Uiso 1 calc R .
H12F H -0.5814(7) 0.8065(4) 0.8617(14) 0.088(5) Uiso 1 calc R .
H12G H -0.4910(22) 0.7902(6) 0.8077(5) 0.088(5) Uiso 1 calc R .
C13A C -0.5804(5) 0.6189(5) 0.9167(2) 0.077(2) Uani 1 d . .
H13E H -0.6459(16) 0.6558(19) 0.9287(7) 0.088(5) Uiso 1 calc R .
H13F H -0.5236(12) 0.6348(23) 0.9479(3) 0.088(5) Uiso 1 calc R .
H13G H -0.5945(24) 0.5450(6) 0.9171(4) 0.088(5) Uiso 1 calc R .
C14A C -0.3331(4) 0.5392(4) 0.7180(2) 0.0504(13) Uani 1 d . .
H14D H -0.3807(4) 0.4832(4) 0.7033(2) 0.061(5) Uiso 1 calc R .
H14E H -0.3043(4) 0.5732(4) 0.6788(2) 0.061(5) Uiso 1 calc R .
O1 O -0.2269(8) 0.3302(8) 0.5303(5) 0.110(3) Uiso 0.50 d P .
O2 O -0.1934(9) 0.3461(9) 0.4960(6) 0.138(4) Uiso 0.50 d P .

loop_
_atom_type_symbol
_atom_type_description
_atom_type_scat_dispersion_real
_atom_type_scat_dispersion_imag
_atom_type_scat_source
C C 0.0033 0.0016 'International Tables Vol C Tables 4.2.6.8 and 6.1.1.4'
H H 0.0000 0.0000 'International Tables Vol C Tables 4.2.6.8 and 6.1.1.4'
N N 0.0061 0.0033 'International Tables Vol C Tables 4.2.6.8 and 6.1.1.4'
O O 0.0106 0.0060 'International Tables Vol C Tables 4.2.6.8 and 6.1.1.4'

loop_
_geom_angle_atom_site_label_1
_geom_angle_atom_site_label_2
_geom_angle_atom_site_label_3
_geom_angle
_geom_angle_site_symmetry_1
_geom_angle_site_symmetry_3
_geom_angle_publ_flag
C2' N1' C6' 117.1(5) . . ?
C2 N1 C6 116.6(4) . . ?
N1' C6' C5' 123.8(6) . . ?
C6' C5' C4' 119.1(7) . . ?
C5' C4' C3' 119.4(7) . . ?
C4' C3' C2' 118.2(6) . . ?
N1' C2' C3' 122.3(5) . . ?
N1' C2' C2 116.6(5) . . ?
C3' C2' C2 121.1(5) . . ?
N1 C2 C3 122.0(4) . . ?
N1 C2 C2' 116.3(5) . . ?
C3 C2 C2' 121.6(5) . . ?
C4 C3 C2 120.8(4) . . ?
C3 C4 C5 118.1(4) . . ?
C3 C4 C7 124.5(4) . . ?
C5 C4 C7 117.4(4) . . ?
C6 C5 C4 116.8(4) . . ?
C6 C5 C10 125.4(4) . . ?
C4 C5 C10 117.8(4) . . ?
N1 C6 C5 125.7(4) . . ?
C4 C7 C8 110.3(4) . . ?
C4 C7 C14 111.0(3) . . ?
C8 C7 C14 113.3(4) . . ?
C7 C8 C9 109.0(4) . . ?
C7 C8 C11 111.4(4) . . ?
C9 C8 C11 87.3(3) . . ?
C10 C9 C8 86.2(3) . . ?
C5 C10 C9 107.2(4) . . ?
C5 C10 C11 108.8(4) . . ?
C9 C10 C11 87.6(3) . . ?
C12 C11 C13 107.9(4) . . ?
C12 C11 C10 119.1(4) . . ?
C13 C11 C10 112.6(4) . . ?
C12 C11 C8 119.0(4) . . ?
C13 C11 C8 111.6(4) . . ?
C10 C11 C8 85.3(3) . . ?
C15 C14 C7 116.0(4) . . ?
C14 C15 C14A 110.1(4) . . ?
C2A' N1A' C6A' 118.1(7) . . ?
C6A N1A C2A 117.1(5) . . ?
N1A' C6A' C5A' 122.8(11) . . ?
C4A' C5A' C6A' 118.8(13) . . ?
C5A' C4A' C3A' 120.9(13) . . ?
C2A' C3A' C4A' 116.3(9) . . ?
N1A' C2A' C3A' 123.0(7) . . ?
N1A' C2A' C2A 115.8(6) . . ?
C3A' C2A' C2A 121.1(7) . . ?
N1A C2A C3A 120.9(5) . . ?
N1A C2A C2A' 118.0(5) . . ?
C3A C2A C2A' 121.1(6) . . ?
C4A C3A C2A 121.4(5) . . ?
C3A C4A C5A 117.7(5) . . ?
C3A C4A C7A 124.4(4) . . ?
C5A C4A C7A 117.9(4) . . ?
C6A C5A C4A 117.3(5) . . ?
C6A C5A C10A 125.5(5) . . ?
C4A C5A C10A 117.2(4) . . ?
N1A C6A C5A 125.6(5) . . ?
C8A C7A C4A 109.6(4) . . ?
C8A C7A C14A 114.2(4) . . ?
C4A C7A C14A 110.1(4) . . ?
C7A C8A C9A 109.4(4) . . ?
C7A C8A C11A 112.3(4) . . ?
C9A C8A C11A 87.2(3) . . ?
C8A C9A C10A 85.6(3) . . ?
C5A C10A C11A 109.6(4) . . ?
C5A C10A C9A 107.6(4) . . ?
C11A C10A C9A 87.6(4) . . ?
C12A C11A C13A 107.5(4) . . ?
C12A C11A C10A 119.3(4) . . ?
C13A C11A C10A 112.3(4) . . ?
C12A C11A C8A 119.4(4) . . ?
C13A C11A C8A 111.8(4) . . ?
C10A C11A C8A 85.3(3) . . ?
C15 C14A C7A 115.7(4) . . ?

loop_
_geom_bond_atom_site_label_1
_geom_bond_atom_site_label_2
_geom_bond_distance
_geom_bond_site_symmetry_2
_geom_bond_publ_flag
N1' C2' 1.339(6) . ?
N1' C6' 1.348(6) . ?
N1 C2 1.337(6) . ?
N1 C6 1.340(6) . ?
C6' C5' 1.358(8) . ?
C5' C4' 1.363(8) . ?
C4' C3' 1.383(8) . ?
C3' C2' 1.402(7) . ?
C2' C2 1.481(6) . ?
C2 C3 1.391(6) . ?
C3 C4 1.373(6) . ?
C4 C5 1.404(6) . ?
C4 C7 1.514(6) . ?
C5 C6 1.386(6) . ?
C5 C10 1.487(6) . ?
C7 C8 1.533(6) . ?
C7 C14 1.547(6) . ?
C8 C9 1.545(6) . ?
C8 C11 1.559(6) . ?
C9 C10 1.544(6) . ?
C10 C11 1.554(6) . ?
C11 C12 1.519(6) . ?
C11 C13 1.534(6) . ?
C14 C15 1.520(6) . ?
C15 C14A 1.531(6) . ?
N1A' C2A' 1.325(7) . ?
N1A' C6A' 1.347(8) . ?
N1A C6A 1.339(6) . ?
N1A C2A 1.348(6) . ?
C6A' C5A' 1.357(13) . ?
C5A' C4A' 1.333(14) . ?
C4A' C3A' 1.407(12) . ?
C3A' C2A' 1.380(8) . ?
C2A' C2A 1.471(7) . ?
C2A C3A 1.391(6) . ?
C3A C4A 1.383(6) . ?
C4A C5A 1.397(6) . ?
C4A C7A 1.523(6) . ?
C5A C6A 1.382(6) . ?
C5A C10A 1.480(6) . ?
C7A C8A 1.522(6) . ?
C7A C14A 1.539(6) . ?
C8A C9A 1.545(6) . ?
C8A C11A 1.562(6) . ?
C9A C10A 1.553(6) . ?
C10A C11A 1.543(6) . ?
C11A C12A 1.513(6) . ?
C11A C13A 1.533(6) . ?
O1 O2 0.829(13) . ?
